data_4341159
loop_
_publ_author_name
'Wang, Jian-Cheng'
'Liu, Qi-Kui'
'Ma, Jian-Ping'
'Huang, Fang'
'Dong, Yu-Bin'

_publ_section_title
;
 Visual Synchronous Exchange of Metal Nodes and Counteranions Constituting
 a Cobalt(II) Coordination Polymer.
;
_journal_issue 20
_journal_name_full 'Inorganic chemistry'
_journal_page_first 10791
_journal_page_last 10793
_journal_paper_doi 10.1021/ic5013186
_journal_volume 53
_journal_year 2014
_chemical_formula_sum 'C34 H26 Cl2 Co N14'
_chemical_formula_weight 760.52
_chemical_name_systematic
; 
 ? 
;
_space_group_IT_number 2
_symmetry_cell_setting triclinic
_symmetry_space_group_name_Hall '-P 1'
_symmetry_space_group_name_H-M 'P -1'
_atom_sites_solution_hydrogens geom
_atom_sites_solution_primary direct
_atom_sites_solution_secondary difmap
_audit_creation_method SHELXL-97
_cell_angle_alpha 80.181(11)
_cell_angle_beta 84.102(12)
_cell_angle_gamma 66.769(9)
_cell_formula_units_Z 1
_cell_length_a 8.575(6)
_cell_length_b 9.035(6)
_cell_length_c 11.884(8)
_cell_measurement_reflns_used 840
_cell_measurement_temperature 293(2)
_cell_measurement_theta_max 27.470
_cell_measurement_theta_min 2.582
_cell_volume 833.0(10)
_computing_cell_refinement 'Bruker SMART'
_computing_data_collection 'Bruker SMART'
_computing_data_reduction 'Bruker SAINT'
_computing_molecular_graphics 'Bruker SHELXTL'
_computing_publication_material 'Bruker SHELXTL'
_computing_structure_refinement 'SHELXL-97 (Sheldrick, 1997)'
_computing_structure_solution 'SHELXS-97 (Sheldrick, 1990)'
_diffrn_ambient_temperature 293(2)
_diffrn_measured_fraction_theta_full 0.983
_diffrn_measured_fraction_theta_max 0.983
_diffrn_measurement_device_type 'CCD area detector'
_diffrn_measurement_method 'phi and omega scans'
_diffrn_radiation_monochromator graphite
_diffrn_radiation_source 'fine-focus sealed tube'
_diffrn_radiation_type MoK\a
_diffrn_radiation_wavelength 0.71073
_diffrn_reflns_av_R_equivalents 0.0534
_diffrn_reflns_av_sigmaI/netI 0.1253
_diffrn_reflns_limit_h_max 7
_diffrn_reflns_limit_h_min -10
_diffrn_reflns_limit_k_max 10
_diffrn_reflns_limit_k_min -10
_diffrn_reflns_limit_l_max 14
_diffrn_reflns_limit_l_min -13
_diffrn_reflns_number 4450
_diffrn_reflns_theta_full 25.60
_diffrn_reflns_theta_max 25.60
_diffrn_reflns_theta_min 1.74
_exptl_absorpt_coefficient_mu 0.726
_exptl_absorpt_correction_T_max 0.9785
_exptl_absorpt_correction_T_min 0.9115
_exptl_absorpt_correction_type multi-scan
_exptl_absorpt_process_details sadabs
_exptl_crystal_colour red
_exptl_crystal_density_diffrn 1.516
_exptl_crystal_density_method 'not measured'
_exptl_crystal_description plan
_exptl_crystal_F_000 389
_exptl_crystal_size_max 0.13
_exptl_crystal_size_mid 0.10
_exptl_crystal_size_min 0.03
_refine_diff_density_max 0.877
_refine_diff_density_min -0.611
_refine_diff_density_rms 0.100
_refine_ls_extinction_method none
_refine_ls_goodness_of_fit_ref 1.087
_refine_ls_hydrogen_treatment constr
_refine_ls_matrix_type full
_refine_ls_number_parameters 232
_refine_ls_number_reflns 3081
_refine_ls_number_restraints 0
_refine_ls_restrained_S_all 1.087
_refine_ls_R_factor_all 0.1345
_refine_ls_R_factor_gt 0.0851
_refine_ls_shift/su_max 0.000
_refine_ls_shift/su_mean 0.000
_refine_ls_structure_factor_coef Fsqd
_refine_ls_weighting_details 'calc w=1/[\s^2^(Fo^2^)+(0.0580P)^2^+2.4164P] where P=(Fo^2^+2Fc^2^)/3'
_refine_ls_weighting_scheme calc
_refine_ls_wR_factor_gt 0.1830
_refine_ls_wR_factor_ref 0.1989
_reflns_number_gt 1937
_reflns_number_total 3081
_reflns_threshold_expression >2sigma(I)
_cod_data_source_file ic5013186_si_002.cif
_cod_data_source_block 1
_cod_depositor_comments
;
The following automatic conversions were performed:

'_symmetry_cell_setting' value 'Triclinic' changed to 'triclinic'
according to
/home/saulius/struct/COD-crude-data--automatic-downloads/rss-feeds/ACS/lib/dictionaries/cif_core.dic
dictionary named 'cif_core.dic' version 2.4.2 from 2011-04-26.

Automatic conversion script
Id: cif_fix_values 2281 2013-09-26 08:29:07Z andrius 

 Adding full bibliography for 4341159.cif.
;
_cod_original_sg_symbol_H-M P-1
_cod_database_code 4341159

loop_
_symmetry_equiv_pos_as_xyz
'x, y, z'
'-x, -y, -z'

loop_
_atom_site_label
_atom_site_type_symbol
_atom_site_fract_x
_atom_site_fract_y
_atom_site_fract_z
_atom_site_U_iso_or_equiv
_atom_site_adp_type
_atom_site_occupancy
_atom_site_symmetry_multiplicity
_atom_site_calc_flag
_atom_site_refinement_flags
C1 C 0.1701(10) 0.6214(9) 0.4861(6) 0.042(2) Uani 1 1 d .
H1 H 0.1750 0.6154 0.5646 0.051 Uiso 1 1 calc R
C2 C 0.2011(11) 0.4927(9) 0.3345(7) 0.047(2) Uani 1 1 d .
H2 H 0.2298 0.3970 0.3036 0.056 Uiso 1 1 calc R
C3 C 0.1433(9) 0.6398(8) 0.2615(6) 0.0337(17) Uani 1 1 d .
C4 C 0.1068(9) 0.7762(8) 0.3140(6) 0.0359(18) Uani 1 1 d .
H4 H 0.0742 0.8773 0.2686 0.043 Uiso 1 1 calc R
C5 C 0.1185(9) 0.6500(8) 0.1389(6) 0.0332(17) Uani 1 1 d .
C6 C -0.0166(10) 0.7778(9) 0.0846(6) 0.045(2) Uani 1 1 d .
H6 H -0.0889 0.8600 0.1250 0.055 Uiso 1 1 calc R
C7 C -0.0444(11) 0.7837(9) -0.0287(7) 0.047(2) Uani 1 1 d .
H7 H -0.1353 0.8692 -0.0643 0.056 Uiso 1 1 calc R
C8 C 0.0644(11) 0.6609(9) -0.0893(6) 0.045(2) Uani 1 1 d .
H8 H 0.0442 0.6631 -0.1651 0.054 Uiso 1 1 calc R
C9 C 0.2014(9) 0.5364(8) -0.0380(6) 0.0339(17) Uani 1 1 d .
C10 C 0.2276(10) 0.5314(9) 0.0761(6) 0.0380(18) Uani 1 1 d .
H10 H 0.3200 0.4469 0.1110 0.046 Uiso 1 1 calc R
C11 C 0.3211(10) 0.4087(9) -0.1026(6) 0.0376(18) Uani 1 1 d .
C12 C 0.4702(10) 0.1917(9) -0.3331(6) 0.0401(19) Uani 1 1 d .
H12A H 0.5914 0.1451 -0.3507 0.048 Uiso 1 1 calc R
H12B H 0.4174 0.2748 -0.3962 0.048 Uiso 1 1 calc R
C13 C 0.3999(9) 0.0605(8) -0.3209(6) 0.0296(16) Uani 1 1 d .
C14 C 0.4453(10) -0.0677(9) -0.2321(7) 0.043(2) Uani 1 1 d .
H14 H 0.5209 -0.0764 -0.1782 0.052 Uiso 1 1 calc R
C15 C 0.3745(10) -0.1825(9) -0.2265(7) 0.047(2) Uani 1 1 d .
H15 H 0.3999 -0.2686 -0.1669 0.057 Uiso 1 1 calc R
C16 C 0.2672(10) -0.1695(9) -0.3083(6) 0.041(2) Uani 1 1 d .
H16 H 0.2247 -0.2505 -0.3041 0.049 Uiso 1 1 calc R
C17 C 0.2890(9) 0.0656(8) -0.3982(6) 0.0351(17) Uani 1 1 d .
H17 H 0.2590 0.1520 -0.4577 0.042 Uiso 1 1 calc R
Cl1 Cl 0.1260(2) 1.1283(2) 0.34644(14) 0.0334(5) Uani 1 1 d .
Co1 Co 0.0000 1.0000 0.5000 0.0257(4) Uani 1 2 d S
N1 N 0.1162(8) 0.7697(7) 0.4265(5) 0.0338(14) Uani 1 1 d .
N2 N 0.2175(10) 0.4816(7) 0.4464(5) 0.054(2) Uani 1 1 d .
N3 N 0.3019(8) 0.3980(7) -0.2096(5) 0.0353(15) Uani 1 1 d .
N4 N 0.4397(8) 0.2663(7) -0.2286(5) 0.0360(15) Uani 1 1 d .
N5 N 0.5365(9) 0.1997(8) -0.1396(6) 0.0532(19) Uani 1 1 d .
N6 N 0.4630(9) 0.2895(8) -0.0581(5) 0.0535(19) Uani 1 1 d .
N7 N 0.2206(8) -0.0470(7) -0.3935(5) 0.0347(15) Uani 1 1 d .

loop_
_atom_site_aniso_label
_atom_site_aniso_U_11
_atom_site_aniso_U_22
_atom_site_aniso_U_33
_atom_site_aniso_U_23
_atom_site_aniso_U_13
_atom_site_aniso_U_12
C1 0.056(5) 0.039(4) 0.031(4) -0.008(3) -0.006(4) -0.016(4)
C2 0.071(6) 0.028(4) 0.049(5) -0.010(4) -0.004(4) -0.024(4)
C3 0.042(4) 0.031(4) 0.033(4) -0.007(3) 0.004(3) -0.018(3)
C4 0.042(5) 0.031(4) 0.035(4) -0.006(3) 0.001(4) -0.014(3)
C5 0.040(4) 0.036(4) 0.030(4) -0.008(3) -0.002(3) -0.020(3)
C6 0.046(5) 0.043(4) 0.041(5) -0.011(4) 0.001(4) -0.009(4)
C7 0.054(5) 0.043(5) 0.040(5) 0.000(4) -0.010(4) -0.016(4)
C8 0.064(6) 0.051(5) 0.025(4) -0.005(4) -0.003(4) -0.026(4)
C9 0.043(5) 0.035(4) 0.033(4) -0.003(3) 0.001(4) -0.026(4)
C10 0.048(5) 0.035(4) 0.036(4) -0.003(3) -0.007(4) -0.020(4)
C11 0.053(5) 0.035(4) 0.030(4) -0.003(3) 0.000(4) -0.024(4)
C12 0.045(5) 0.039(4) 0.037(5) -0.014(3) 0.003(4) -0.015(4)
C13 0.030(4) 0.029(4) 0.032(4) -0.007(3) -0.001(3) -0.012(3)
C14 0.039(5) 0.046(4) 0.044(5) -0.001(4) -0.016(4) -0.014(4)
C15 0.052(5) 0.039(4) 0.051(5) 0.017(4) -0.015(4) -0.024(4)
C16 0.050(5) 0.035(4) 0.041(5) 0.003(3) -0.011(4) -0.020(4)
C17 0.036(4) 0.035(4) 0.031(4) 0.001(3) 0.000(3) -0.013(3)
Cl1 0.0390(11) 0.0336(10) 0.0317(11) 0.0009(8) -0.0020(8) -0.0203(8)
Co1 0.0364(9) 0.0226(7) 0.0219(8) -0.0036(5) -0.0021(6) -0.0150(6)
N1 0.045(4) 0.029(3) 0.028(3) -0.006(3) -0.001(3) -0.013(3)
N2 0.089(6) 0.031(3) 0.034(4) -0.006(3) -0.008(4) -0.014(4)
N3 0.044(4) 0.034(3) 0.031(4) -0.007(3) 0.002(3) -0.018(3)
N4 0.045(4) 0.040(3) 0.030(4) -0.013(3) 0.000(3) -0.021(3)
N5 0.054(5) 0.054(4) 0.048(4) -0.020(4) -0.014(4) -0.008(4)
N6 0.058(5) 0.059(4) 0.038(4) -0.017(3) -0.011(4) -0.010(4)
N7 0.044(4) 0.034(3) 0.029(3) 0.000(3) -0.007(3) -0.018(3)

loop_
_atom_type_symbol
_atom_type_description
_atom_type_scat_dispersion_real
_atom_type_scat_dispersion_imag
_atom_type_scat_source
C C 0.0033 0.0016 'International Tables Vol C Tables 4.2.6.8 and 6.1.1.4'
H H 0.0000 0.0000 'International Tables Vol C Tables 4.2.6.8 and 6.1.1.4'
N N 0.0061 0.0033 'International Tables Vol C Tables 4.2.6.8 and 6.1.1.4'
Cl Cl 0.1484 0.1585 'International Tables Vol C Tables 4.2.6.8 and 6.1.1.4'
Co Co 0.3494 0.9721 'International Tables Vol C Tables 4.2.6.8 and 6.1.1.4'

loop_
_geom_angle_atom_site_label_1
_geom_angle_atom_site_label_2
_geom_angle_atom_site_label_3
_geom_angle
_geom_angle_site_symmetry_1
_geom_angle_site_symmetry_3
N2 C1 N1 127.3(7) . .
N2 C1 H1 116.3 . .
N1 C1 H1 116.3 . .
N2 C2 C3 123.5(7) . .
N2 C2 H2 118.2 . .
C3 C2 H2 118.2 . .
C4 C3 C2 114.6(7) . .
C4 C3 C5 122.7(6) . .
C2 C3 C5 122.7(6) . .
N1 C4 C3 123.3(7) . .
N1 C4 H4 118.3 . .
C3 C4 H4 118.3 . .
C10 C5 C6 118.7(7) . .
C10 C5 C3 120.7(6) . .
C6 C5 C3 120.6(7) . .
C7 C6 C5 120.7(7) . .
C7 C6 H6 119.7 . .
C5 C6 H6 119.7 . .
C6 C7 C8 119.6(7) . .
C6 C7 H7 120.2 . .
C8 C7 H7 120.2 . .
C9 C8 C7 120.5(7) . .
C9 C8 H8 119.7 . .
C7 C8 H8 119.7 . .
C8 C9 C10 119.4(7) . .
C8 C9 C11 121.0(6) . .
C10 C9 C11 119.7(7) . .
C5 C10 C9 121.1(7) . .
C5 C10 H10 119.5 . .
C9 C10 H10 119.5 . .
N3 C11 N6 112.7(7) . .
N3 C11 C9 124.1(7) . .
N6 C11 C9 123.2(6) . .
N4 C12 C13 111.6(6) . .
N4 C12 H12A 109.3 . .
C13 C12 H12A 109.3 . .
N4 C12 H12B 109.3 . .
C13 C12 H12B 109.3 . .
H12A C12 H12B 108.0 . .
C17 C13 C14 118.3(6) . .
C17 C13 C12 120.4(6) . .
C14 C13 C12 121.3(6) . .
C15 C14 C13 117.7(7) . .
C15 C14 H14 121.1 . .
C13 C14 H14 121.1 . .
C16 C15 C14 120.1(7) . .
C16 C15 H15 119.9 . .
C14 C15 H15 119.9 . .
N7 C16 C15 123.2(7) . .
N7 C16 H16 118.4 . .
C15 C16 H16 118.4 . .
N7 C17 C13 124.1(6) . .
N7 C17 H17 118.0 . .
C13 C17 H17 118.0 . .
N1 Co1 N1 180.0(3) . 2_576
N1 Co1 N7 95.6(2) . 1_566
N1 Co1 N7 84.4(2) 2_576 1_566
N1 Co1 N7 84.4(2) . 2_565
N1 Co1 N7 95.6(2) 2_576 2_565
N7 Co1 N7 180.000(1) 1_566 2_565
N1 Co1 Cl1 89.81(17) . .
N1 Co1 Cl1 90.19(17) 2_576 .
N7 Co1 Cl1 88.98(17) 1_566 .
N7 Co1 Cl1 91.02(17) 2_565 .
N1 Co1 Cl1 90.19(17) . 2_576
N1 Co1 Cl1 89.81(17) 2_576 2_576
N7 Co1 Cl1 91.02(17) 1_566 2_576
N7 Co1 Cl1 88.98(17) 2_565 2_576
Cl1 Co1 Cl1 180.00(7) . 2_576
C1 N1 C4 115.6(6) . .
C1 N1 Co1 125.4(5) . .
C4 N1 Co1 118.0(4) . .
C1 N2 C2 115.5(6) . .
C11 N3 N4 101.4(6) . .
N5 N4 N3 113.6(5) . .
N5 N4 C12 122.8(6) . .
N3 N4 C12 123.2(6) . .
N6 N5 N4 106.4(6) . .
N5 N6 C11 106.0(6) . .
C16 N7 C17 116.5(6) . .
C16 N7 Co1 121.4(5) . 1_544
C17 N7 Co1 120.9(4) . 1_544

loop_
_geom_bond_atom_site_label_1
_geom_bond_atom_site_label_2
_geom_bond_distance
_geom_bond_site_symmetry_2
C1 N2 1.319(9) .
C1 N1 1.329(9) .
C1 H1 0.9300 .
C2 N2 1.334(9) .
C2 C3 1.393(10) .
C2 H2 0.9300 .
C3 C4 1.387(9) .
C3 C5 1.477(9) .
C4 N1 1.337(8) .
C4 H4 0.9300 .
C5 C10 1.385(10) .
C5 C6 1.391(10) .
C6 C7 1.379(10) .
C6 H6 0.9300 .
C7 C8 1.392(11) .
C7 H7 0.9300 .
C8 C9 1.373(10) .
C8 H8 0.9300 .
C9 C10 1.387(9) .
C9 C11 1.477(10) .
C10 H10 0.9300 .
C11 N3 1.323(8) .
C11 N6 1.351(9) .
C12 N4 1.465(8) .
C12 C13 1.508(9) .
C12 H12A 0.9700 .
C12 H12B 0.9700 .
C13 C17 1.372(9) .
C13 C14 1.385(10) .
C14 C15 1.383(10) .
C14 H14 0.9300 .
C15 C16 1.365(10) .
C15 H15 0.9300 .
C16 N7 1.328(8) .
C16 H16 0.9300 .
C17 N7 1.351(9) .
C17 H17 0.9300 .
Cl1 Co1 2.388(2) .
Co1 N1 2.212(5) .
Co1 N1 2.212(5) 2_576
Co1 N7 2.244(6) 1_566
Co1 N7 2.244(6) 2_565
Co1 Cl1 2.388(2) 2_576
N3 N4 1.338(8) .
N4 N5 1.318(8) .
N5 N6 1.316(8) .
N7 Co1 2.244(6) 1_544

loop_
_geom_torsion_atom_site_label_1
_geom_torsion_atom_site_label_2
_geom_torsion_atom_site_label_3
_geom_torsion_atom_site_label_4
_geom_torsion
_geom_torsion_site_symmetry_1
_geom_torsion_site_symmetry_4
N2 C2 C3 C4 1.4(12) . .
N2 C2 C3 C5 -177.1(8) . .
C2 C3 C4 N1 -3.8(11) . .
C5 C3 C4 N1 174.7(7) . .
C4 C3 C5 C10 145.7(8) . .
C2 C3 C5 C10 -36.0(11) . .
C4 C3 C5 C6 -35.3(11) . .
C2 C3 C5 C6 143.0(8) . .
C10 C5 C6 C7 1.9(12) . .
C3 C5 C6 C7 -177.1(7) . .
C5 C6 C7 C8 -0.3(13) . .
C6 C7 C8 C9 -1.7(13) . .
C7 C8 C9 C10 2.0(12) . .
C7 C8 C9 C11 -177.8(7) . .
C6 C5 C10 C9 -1.6(11) . .
C3 C5 C10 C9 177.4(7) . .
C8 C9 C10 C5 -0.3(11) . .
C11 C9 C10 C5 179.5(7) . .
C8 C9 C11 N3 -4.1(12) . .
C10 C9 C11 N3 176.2(7) . .
C8 C9 C11 N6 175.9(8) . .
C10 C9 C11 N6 -3.8(11) . .
N4 C12 C13 C17 125.6(7) . .
N4 C12 C13 C14 -54.6(9) . .
C17 C13 C14 C15 -0.5(11) . .
C12 C13 C14 C15 179.6(7) . .
C13 C14 C15 C16 1.7(12) . .
C14 C15 C16 N7 -2.4(13) . .
C14 C13 C17 N7 0.0(11) . .
C12 C13 C17 N7 179.9(7) . .
N2 C1 N1 C4 1.2(12) . .
N2 C1 N1 Co1 169.6(7) . .
C3 C4 N1 C1 2.6(11) . .
C3 C4 N1 Co1 -166.6(6) . .
N1 Co1 N1 C1 -120(100) 2_576 .
N7 Co1 N1 C1 57.8(6) 1_566 .
N7 Co1 N1 C1 -122.2(6) 2_565 .
Cl1 Co1 N1 C1 146.8(6) . .
Cl1 Co1 N1 C1 -33.2(6) 2_576 .
N1 Co1 N1 C4 48(100) 2_576 .
N7 Co1 N1 C4 -134.1(6) 1_566 .
N7 Co1 N1 C4 45.9(6) 2_565 .
Cl1 Co1 N1 C4 -45.1(5) . .
Cl1 Co1 N1 C4 134.9(5) 2_576 .
N1 C1 N2 C2 -3.4(14) . .
C3 C2 N2 C1 1.9(13) . .
N6 C11 N3 N4 -0.2(8) . .
C9 C11 N3 N4 179.8(7) . .
C11 N3 N4 N5 0.4(8) . .
C11 N3 N4 C12 173.5(7) . .
C13 C12 N4 N5 81.2(9) . .
C13 C12 N4 N3 -91.3(8) . .
N3 N4 N5 N6 -0.5(9) . .
C12 N4 N5 N6 -173.6(7) . .
N4 N5 N6 C11 0.3(9) . .
N3 C11 N6 N5 -0.1(10) . .
C9 C11 N6 N5 179.9(7) . .
C15 C16 N7 C17 1.8(11) . .
C15 C16 N7 Co1 -165.3(6) . 1_544
C13 C17 N7 C16 -0.6(11) . .
C13 C17 N7 Co1 166.6(5) . 1_544
